data_2219174
loop_
_publ_author_name
'Zhu, Xue-Wen'
'Yang, Xu-Zhao'

_publ_section_title Dibromido{(<i>E</i>)-2-ethoxy-6-[3-(methylammonio)propyliminomethyl]phenolato}zinc(II)
_journal_coeditor_code SJ2525
_journal_issue 8
_journal_name_full 'Acta Crystallographica Section E'
_journal_page_first m1092
_journal_page_last m1093
_journal_paper_doi 10.1107/S1600536808023672
_journal_volume 64
_journal_year 2008
_chemical_formula_iupac '[Zn Br2 (C13 H20 N2 O2)]'
_chemical_formula_moiety 'C13 H20 Br2 N2 O2 Zn'
_chemical_formula_sum 'C13 H20 Br2 N2 O2 Zn'
_chemical_formula_weight 461.50
_chemical_name_systematic
;
Dibromido{(<i>E</i>)-2-ethoxy-6-[3-
(methylammonio)propyliminomethyl]phenolato}zinc(II)
;
_space_group_IT_number 15
_symmetry_cell_setting monoclinic
_symmetry_space_group_name_Hall '-C 2yc'
_symmetry_space_group_name_H-M 'C 1 2/c 1'
_atom_sites_solution_hydrogens geom
_atom_sites_solution_primary direct
_atom_sites_solution_secondary difmap
_audit_creation_method SHELXL-97
_cell_angle_alpha 90.00
_cell_angle_beta 114.482(3)
_cell_angle_gamma 90.00
_cell_formula_units_Z 8
_cell_length_a 17.884(3)
_cell_length_b 14.374(2)
_cell_length_c 14.992(2)
_cell_measurement_reflns_used 1842
_cell_measurement_temperature 298(2)
_cell_measurement_theta_max 24.1
_cell_measurement_theta_min 2.4
_cell_volume 3507.4(9)
_computing_cell_refinement 'SAINT (Bruker, 2004)'
_computing_data_collection 'APEX2 (Bruker, 2004)'
_computing_data_reduction 'SAINT (Bruker, 2004)'
_computing_molecular_graphics 'SHELXTL (Sheldrick, 2008)'
_computing_publication_material 'SHELXTL (Sheldrick, 2008)'
_computing_structure_refinement 'SHELXL97 (Sheldrick, 2008)'
_computing_structure_solution 'SHELXS97 (Sheldrick, 2008)'
_diffrn_ambient_temperature 298(2)
_diffrn_measured_fraction_theta_full 0.986
_diffrn_measured_fraction_theta_max 0.986
_diffrn_measurement_device_type 'Bruker APEXII CCD area-detector'
_diffrn_measurement_method '\w scans'
_diffrn_radiation_monochromator graphite
_diffrn_radiation_source 'fine-focus sealed tube'
_diffrn_radiation_type MoK\a
_diffrn_radiation_wavelength 0.71073
_diffrn_reflns_av_R_equivalents 0.0683
_diffrn_reflns_av_sigmaI/netI 0.0812
_diffrn_reflns_limit_h_max 22
_diffrn_reflns_limit_h_min -22
_diffrn_reflns_limit_k_max 18
_diffrn_reflns_limit_k_min -18
_diffrn_reflns_limit_l_max 18
_diffrn_reflns_limit_l_min -18
_diffrn_reflns_number 14138
_diffrn_reflns_theta_full 27.00
_diffrn_reflns_theta_max 27.00
_diffrn_reflns_theta_min 1.89
_diffrn_standards_number 0
_exptl_absorpt_coefficient_mu 5.959
_exptl_absorpt_correction_T_max 0.3675
_exptl_absorpt_correction_T_min 0.3410
_exptl_absorpt_correction_type multi-scan
_exptl_absorpt_process_details '(SADABS; Sheldrick, 2004)'
_exptl_crystal_colour colorless
_exptl_crystal_density_diffrn 1.748
_exptl_crystal_density_method 'not measured'
_exptl_crystal_description block
_exptl_crystal_F_000 1824
_exptl_crystal_size_max 0.23
_exptl_crystal_size_mid 0.21
_exptl_crystal_size_min 0.21
_refine_diff_density_max 1.116
_refine_diff_density_min -0.903
_refine_ls_extinction_method none
_refine_ls_goodness_of_fit_ref 0.998
_refine_ls_hydrogen_treatment constr
_refine_ls_matrix_type full
_refine_ls_number_parameters 183
_refine_ls_number_reflns 3787
_refine_ls_number_restraints 0
_refine_ls_restrained_S_all 0.998
_refine_ls_R_factor_all 0.1448
_refine_ls_R_factor_gt 0.0674
_refine_ls_shift/su_max 0.001
_refine_ls_shift/su_max_lt 0.001
_refine_ls_shift/su_mean <0.001
_refine_ls_structure_factor_coef Fsqd
_refine_ls_weighting_details 'calc w=1/[\s^2^(Fo^2^)+(0.1251P)^2^] where P=(Fo^2^+2Fc^2^)/3'
_refine_ls_weighting_scheme calc
_refine_ls_wR_factor_gt 0.1758
_refine_ls_wR_factor_ref 0.2215
_reflns_number_gt 1974
_reflns_number_total 3787
_reflns_threshold_expression I>2\s(I)
_cod_data_source_file sj2525.cif
_cod_data_source_block I
_cod_original_sg_symbol_H-M 'C 2/c'
_cod_database_code 2219174
_cod_database_fobs_code 2219174

loop_
_symmetry_equiv_pos_as_xyz
'x, y, z'
'-x, y, -z+1/2'
'x+1/2, y+1/2, z'
'-x+1/2, y+1/2, -z+1/2'
'-x, -y, -z'
'x, -y, z-1/2'
'-x+1/2, -y+1/2, -z'
'x+1/2, -y+1/2, z-1/2'

loop_
_atom_site_type_symbol
_atom_site_label
_atom_site_fract_x
_atom_site_fract_y
_atom_site_fract_z
_atom_site_U_iso_or_equiv
_atom_site_adp_type
_atom_site_calc_flag
_atom_site_refinement_flags
_atom_site_occupancy
Zn Zn1 0.27393(5) 0.33839(6) 0.31911(7) 0.0412(3) Uani d . 1
Br Br1 0.41500(7) 0.37049(9) 0.38443(10) 0.0911(5) Uani d . 1
Br Br2 0.22492(8) 0.35250(9) 0.14417(9) 0.0842(4) Uani d . 1
O O1 0.2106(3) 0.4129(3) 0.3728(4) 0.0457(13) Uani d . 1
O O2 0.1034(3) 0.5348(4) 0.3750(4) 0.0524(15) Uani d . 1
N N1 0.2463(4) 0.2150(4) 0.3615(5) 0.0435(15) Uani d . 1
N N2 0.2234(4) 0.0849(4) 0.0895(5) 0.0506(17) Uani d . 1
H H2A 0.2508 0.1333 0.0793 0.061 Uiso calc R 1
H H2B 0.2536 0.0335 0.0945 0.061 Uiso calc R 1
C C1 0.1272(5) 0.2825(6) 0.3792(6) 0.049(2) Uani d . 1
C C2 0.1426(4) 0.3790(5) 0.3754(5) 0.0394(17) Uani d . 1
C C3 0.0835(5) 0.4402(6) 0.3797(5) 0.047(2) Uani d . 1
C C4 0.0121(5) 0.4091(8) 0.3825(6) 0.065(3) Uani d . 1
H H4 -0.0272 0.4517 0.3819 0.078 Uiso calc R 1
C C5 -0.0022(6) 0.3135(8) 0.3860(7) 0.074(3) Uani d . 1
H H5 -0.0509 0.2930 0.3879 0.089 Uiso calc R 1
C C6 0.0554(6) 0.2503(8) 0.3869(7) 0.068(3) Uani d . 1
H H6 0.0473 0.1870 0.3924 0.082 Uiso calc R 1
C C7 0.1826(6) 0.2104(5) 0.3813(6) 0.055(2) Uani d . 1
H H7 0.1713 0.1520 0.3995 0.066 Uiso calc R 1
C C8 0.2915(6) 0.1308(6) 0.3638(7) 0.057(2) Uani d . 1
H H8A 0.2641 0.0783 0.3781 0.069 Uiso calc R 1
H H8B 0.3462 0.1354 0.4162 0.069 Uiso calc R 1
C C9 0.2982(5) 0.1139(6) 0.2700(6) 0.055(2) Uani d . 1
H H9A 0.3320 0.0593 0.2767 0.067 Uiso calc R 1
H H9B 0.3253 0.1665 0.2557 0.067 Uiso calc R 1
C C10 0.2170(5) 0.0998(6) 0.1873(7) 0.057(2) Uani d . 1
H H10A 0.1828 0.1536 0.1818 0.068 Uiso calc R 1
H H10B 0.1906 0.0461 0.2009 0.068 Uiso calc R 1
C C11 0.1458(5) 0.0750(7) 0.0041(7) 0.065(3) Uani d . 1
H H11A 0.1211 0.0166 0.0073 0.097 Uiso calc R 1
H H11B 0.1554 0.0771 -0.0543 0.097 Uiso calc R 1
H H11C 0.1097 0.1249 0.0029 0.097 Uiso calc R 1
C C12 0.0459(6) 0.6012(7) 0.3834(7) 0.065(3) Uani d . 1
H H12A 0.0413 0.5924 0.4450 0.079 Uiso calc R 1
H H12B -0.0079 0.5922 0.3304 0.079 Uiso calc R 1
C C13 0.0754(6) 0.6948(8) 0.3788(8) 0.084(4) Uani d . 1
H H13A 0.1295 0.7025 0.4299 0.127 Uiso calc R 1
H H13B 0.0389 0.7395 0.3872 0.127 Uiso calc R 1
H H13C 0.0771 0.7041 0.3163 0.127 Uiso calc R 1

loop_
_atom_site_aniso_label
_atom_site_aniso_U_11
_atom_site_aniso_U_22
_atom_site_aniso_U_33
_atom_site_aniso_U_12
_atom_site_aniso_U_13
_atom_site_aniso_U_23
Zn1 0.0429(5) 0.0361(5) 0.0501(6) 0.0014(4) 0.0248(4) -0.0029(4)
Br1 0.0580(7) 0.0846(8) 0.1261(11) 0.0068(5) 0.0335(7) -0.0125(7)
Br2 0.0864(8) 0.0953(9) 0.0692(8) -0.0150(6) 0.0305(6) 0.0043(6)
O1 0.042(3) 0.036(3) 0.071(4) 0.001(2) 0.034(3) -0.006(3)
O2 0.046(3) 0.061(4) 0.051(4) 0.019(3) 0.021(3) -0.007(3)
N1 0.049(4) 0.038(4) 0.042(4) 0.000(3) 0.017(3) -0.001(3)
N2 0.050(4) 0.035(4) 0.061(5) 0.005(3) 0.018(4) 0.006(3)
C1 0.046(5) 0.064(6) 0.041(5) -0.017(4) 0.022(4) -0.006(4)
C2 0.040(4) 0.046(4) 0.030(4) 0.000(3) 0.012(3) -0.002(3)
C3 0.044(5) 0.067(6) 0.032(5) 0.012(4) 0.017(4) 0.001(4)
C4 0.039(5) 0.113(9) 0.050(6) 0.013(5) 0.026(4) 0.012(5)
C5 0.057(6) 0.103(9) 0.069(7) -0.030(6) 0.033(5) -0.011(6)
C6 0.066(6) 0.085(7) 0.066(7) -0.013(6) 0.039(6) -0.002(6)
C7 0.084(7) 0.029(4) 0.053(6) -0.005(4) 0.030(5) -0.006(4)
C8 0.078(6) 0.030(4) 0.057(6) 0.009(4) 0.021(5) 0.008(4)
C9 0.051(5) 0.042(5) 0.061(6) 0.002(4) 0.012(4) -0.019(4)
C10 0.042(5) 0.043(5) 0.078(7) -0.001(4) 0.018(5) -0.014(5)
C11 0.059(6) 0.065(6) 0.064(6) -0.005(5) 0.019(5) 0.010(5)
C12 0.070(6) 0.078(7) 0.055(6) 0.038(5) 0.032(5) 0.006(5)
C13 0.084(7) 0.074(7) 0.071(7) 0.038(6) 0.007(6) -0.024(6)

loop_
_atom_type_symbol
_atom_type_description
_atom_type_scat_dispersion_real
_atom_type_scat_dispersion_imag
_atom_type_scat_source
C C 0.0033 0.0016 'International Tables Vol C Tables 4.2.6.8 and 6.1.1.4'
H H 0.0000 0.0000 'International Tables Vol C Tables 4.2.6.8 and 6.1.1.4'
N N 0.0061 0.0033 'International Tables Vol C Tables 4.2.6.8 and 6.1.1.4'
O O 0.0106 0.0060 'International Tables Vol C Tables 4.2.6.8 and 6.1.1.4'
Zn Zn 0.2839 1.4301 'International Tables Vol C Tables 4.2.6.8 and 6.1.1.4'
Br Br -0.2901 2.4595 'International Tables Vol C Tables 4.2.6.8 and 6.1.1.4'

loop_
_geom_angle_atom_site_label_1
_geom_angle_atom_site_label_2
_geom_angle_atom_site_label_3
_geom_angle
_geom_angle_publ_flag
O1 Zn1 N1 95.3(2) y
O1 Zn1 Br1 115.26(16) y
N1 Zn1 Br1 113.83(19) y
O1 Zn1 Br2 113.02(17) y
N1 Zn1 Br2 113.09(19) y
Br1 Zn1 Br2 106.38(6) y
C2 O1 Zn1 120.3(4) ?
C3 O2 C12 115.4(7) ?
C7 N1 C8 119.3(7) ?
C7 N1 Zn1 118.1(5) ?
C8 N1 Zn1 122.5(6) ?
C11 N2 C10 115.7(7) ?
C11 N2 H2A 108.4 ?
C10 N2 H2A 108.4 ?
C11 N2 H2B 108.4 ?
C10 N2 H2B 108.4 ?
H2A N2 H2B 107.4 ?
C6 C1 C2 121.3(8) ?
C6 C1 C7 114.0(8) ?
C2 C1 C7 124.6(7) ?
O1 C2 C3 119.4(7) ?
O1 C2 C1 123.7(7) ?
C3 C2 C1 116.8(7) ?
C4 C3 C2 121.9(9) ?
C4 C3 O2 124.8(8) ?
C2 C3 O2 113.1(7) ?
C3 C4 C5 120.5(9) ?
C3 C4 H4 119.8 ?
C5 C4 H4 119.8 ?
C6 C5 C4 120.1(9) ?
C6 C5 H5 119.9 ?
C4 C5 H5 119.9 ?
C5 C6 C1 119.2(9) ?
C5 C6 H6 120.4 ?
C1 C6 H6 120.4 ?
N1 C7 C1 129.0(8) ?
N1 C7 H7 115.5 ?
C1 C7 H7 115.5 ?
N1 C8 C9 112.2(7) ?
N1 C8 H8A 109.2 ?
C9 C8 H8A 109.2 ?
N1 C8 H8B 109.2 ?
C9 C8 H8B 109.2 ?
H8A C8 H8B 107.9 ?
C8 C9 C10 112.4(8) ?
C8 C9 H9A 109.1 ?
C10 C9 H9A 109.1 ?
C8 C9 H9B 109.1 ?
C10 C9 H9B 109.1 ?
H9A C9 H9B 107.9 ?
C9 C10 N2 112.7(7) ?
C9 C10 H10A 109.1 ?
N2 C10 H10A 109.1 ?
C9 C10 H10B 109.1 ?
N2 C10 H10B 109.1 ?
H10A C10 H10B 107.8 ?
N2 C11 H11A 109.5 ?
N2 C11 H11B 109.5 ?
H11A C11 H11B 109.5 ?
N2 C11 H11C 109.5 ?
H11A C11 H11C 109.5 ?
H11B C11 H11C 109.5 ?
O2 C12 C13 108.8(8) ?
O2 C12 H12A 109.9 ?
C13 C12 H12A 109.9 ?
O2 C12 H12B 109.9 ?
C13 C12 H12B 109.9 ?
H12A C12 H12B 108.3 ?
C12 C13 H13A 109.5 ?
C12 C13 H13B 109.5 ?
H13A C13 H13B 109.5 ?
C12 C13 H13C 109.5 ?
H13A C13 H13C 109.5 ?
H13B C13 H13C 109.5 ?

loop_
_geom_bond_atom_site_label_1
_geom_bond_atom_site_label_2
_geom_bond_distance
_geom_bond_publ_flag
Zn1 O1 1.958(5) y
Zn1 N1 2.014(6) y
Zn1 Br1 2.3429(16) y
Zn1 Br2 2.4046(18) y
O1 C2 1.325(8) ?
O2 C3 1.414(11) ?
O2 C12 1.446(9) ?
N1 C7 1.293(11) ?
N1 C8 1.447(10) ?
N2 C11 1.453(10) ?
N2 C10 1.532(11) ?
N2 H2A 0.9000 ?
N2 H2B 0.9000 ?
C1 C6 1.414(12) ?
C1 C2 1.420(11) ?
C1 C7 1.423(12) ?
C2 C3 1.396(11) ?
C3 C4 1.370(12) ?
C4 C5 1.403(15) ?
C4 H4 0.9300 ?
C5 C6 1.369(14) ?
C5 H5 0.9300 ?
C6 H6 0.9300 ?
C7 H7 0.9300 ?
C8 C9 1.480(12) ?
C8 H8A 0.9700 ?
C8 H8B 0.9700 ?
C9 C10 1.481(11) ?
C9 H9A 0.9700 ?
C9 H9B 0.9700 ?
C10 H10A 0.9700 ?
C10 H10B 0.9700 ?
C11 H11A 0.9600 ?
C11 H11B 0.9600 ?
C11 H11C 0.9600 ?
C12 C13 1.456(15) ?
C12 H12A 0.9700 ?
C12 H12B 0.9700 ?
C13 H13A 0.9600 ?
C13 H13B 0.9600 ?
C13 H13C 0.9600 ?

loop_
_geom_hbond_atom_site_label_D
_geom_hbond_atom_site_label_H
_geom_hbond_atom_site_label_A
_geom_hbond_site_symmetry_A
_geom_hbond_distance_DH
_geom_hbond_distance_HA
_geom_hbond_distance_DA
_geom_hbond_angle_DHA
N2 H2B O1 4_545 0.90 1.84 2.697(8) 158
N2 H2B O2 4_545 0.90 2.40 3.005(8) 124
